data_4071391
loop_
_publ_author_name
'Nikiforov, Grigory B.'
'Roesky, Herbert W.'
'Heisen, Burkhard C.'
'Oswald, Rainer B.'

_publ_section_title
;
 Formation of a Titanium Complex with a Ti&#xE5FB;CHAl2Structural Unit
 from LTiMe3and Trimethylaluminum&#x00A7;
;
_journal_issue 11
_journal_name_full Organometallics
_journal_page_first 2544
_journal_paper_doi 10.1021/om800144v
_journal_volume 27
_journal_year 2008
_chemical_formula_sum 'C32 H50 N2 Ti'
_chemical_formula_weight 510.64
_chemical_name_systematic
;
?
;
_space_group_IT_number 62
_symmetry_cell_setting orthorhombic
_symmetry_space_group_name_Hall '-P 2ac 2n'
_symmetry_space_group_name_H-M 'P n m a'
_atom_sites_solution_hydrogens geom
_atom_sites_solution_primary direct
_atom_sites_solution_secondary difmap
_audit_creation_method SHELXL-97
_cell_angle_alpha 90.00
_cell_angle_beta 90.00
_cell_angle_gamma 90.00
_cell_formula_units_Z 4
_cell_length_a 14.245(3)
_cell_length_b 22.068(4)
_cell_length_c 10.071(2)
_cell_measurement_reflns_used 9559
_cell_measurement_temperature 100(2)
_cell_measurement_theta_max 56.91
_cell_measurement_theta_min 4.01
_cell_volume 3165.9(11)
_computing_cell_refinement 'Bruker SAINT (V. 7.12A, Siemens 2003)'
_computing_data_collection 'Proteum (Version 1.40, Bruker 2002)'
_computing_data_reduction 'Bruker SAINT (V. 7.12A, Siemens 2003)'
_computing_molecular_graphics 'Bruker AXS SHELXTL (V. 6.12)'
_computing_publication_material 'SHELXL-97 (Sheldrick, 1997)'
_computing_structure_refinement 'SHELXL-97 (Sheldrick, 1997)'
_computing_structure_solution 'SHELXS-97 (Sheldrick, 1990)'
_diffrn_ambient_temperature 100(2)
_diffrn_detector_area_resol_mean 5.602
_diffrn_measured_fraction_theta_full 0.990
_diffrn_measured_fraction_theta_max 0.990
_diffrn_measurement_device_type 'Bruker three circle diffractometer'
_diffrn_measurement_method 'omega scan'
_diffrn_radiation_monochromator 'mirror system'
_diffrn_radiation_source 'rotating anode'
_diffrn_radiation_type CuK\a
_diffrn_radiation_wavelength 1.54184
_diffrn_reflns_av_R_equivalents 0.0723
_diffrn_reflns_av_sigmaI/netI 0.0419
_diffrn_reflns_limit_h_max 15
_diffrn_reflns_limit_h_min -15
_diffrn_reflns_limit_k_max 23
_diffrn_reflns_limit_k_min -18
_diffrn_reflns_limit_l_max 10
_diffrn_reflns_limit_l_min -10
_diffrn_reflns_number 18161
_diffrn_reflns_theta_full 57.11
_diffrn_reflns_theta_max 57.11
_diffrn_reflns_theta_min 4.01
_diffrn_standards_decay_% 0
_diffrn_standards_interval_count 0
_diffrn_standards_interval_time 0
_diffrn_standards_number 0
_exptl_absorpt_coefficient_mu 2.420
_exptl_absorpt_correction_T_max 0.9094
_exptl_absorpt_correction_T_min 0.7939
_exptl_absorpt_correction_type multi-scan
_exptl_absorpt_process_details sadabs
_exptl_crystal_colour colorless
_exptl_crystal_density_diffrn 1.071
_exptl_crystal_density_method 'not measured'
_exptl_crystal_description block
_exptl_crystal_F_000 1112
_exptl_crystal_size_max 0.10
_exptl_crystal_size_mid 0.10
_exptl_crystal_size_min 0.04
_refine_diff_density_max 0.380
_refine_diff_density_min -0.261
_refine_diff_density_rms 0.047
_refine_ls_extinction_method none
_refine_ls_goodness_of_fit_ref 1.059
_refine_ls_hydrogen_treatment constr
_refine_ls_matrix_type full
_refine_ls_number_parameters 170
_refine_ls_number_reflns 2180
_refine_ls_number_restraints 0
_refine_ls_restrained_S_all 1.059
_refine_ls_R_factor_all 0.0602
_refine_ls_R_factor_gt 0.0448
_refine_ls_shift/su_max 0.000
_refine_ls_shift/su_mean 0.000
_refine_ls_structure_factor_coef Fsqd
_refine_ls_weighting_details 'calc w=1/[\s^2^(Fo^2^)+(0.0384P)^2^+3.2744P] where P=(Fo^2^+2Fc^2^)/3'
_refine_ls_weighting_scheme calc
_refine_ls_wR_factor_gt 0.1001
_refine_ls_wR_factor_ref 0.1078
_reflns_number_gt 1771
_reflns_number_total 2180
_reflns_threshold_expression >2sigma(I)
_cod_data_source_file om800144v-file003.cif
_cod_data_source_block structure1
_cod_original_sg_symbol_H-M Pnma
_cod_database_code 4071391

loop_
_symmetry_equiv_pos_as_xyz
'x, y, z'
'-x+1/2, -y, z+1/2'
'-x, y+1/2, -z'
'x+1/2, -y+1/2, -z+1/2'
'-x, -y, -z'
'x-1/2, y, -z-1/2'
'x, -y-1/2, z'
'-x-1/2, y-1/2, z-1/2'

loop_
_atom_site_label
_atom_site_type_symbol
_atom_site_fract_x
_atom_site_fract_y
_atom_site_fract_z
_atom_site_U_iso_or_equiv
_atom_site_adp_type
_atom_site_occupancy
_atom_site_symmetry_multiplicity
_atom_site_calc_flag
_atom_site_refinement_flags
Ti1 Ti 0.14180(5) 0.7500 0.22871(7) 0.0262(2) Uani 1 2 d S
N1 N 0.08303(15) 0.68312(9) 0.0958(2) 0.0236(5) Uani 1 1 d .
C6 C 0.12144(18) 0.62095(11) 0.0855(3) 0.0242(7) Uani 1 1 d .
C3 C -0.0385(3) 0.7500 0.0052(4) 0.0262(9) Uani 1 2 d S
H3 H -0.1006 0.7500 -0.0292 0.031 Uiso 1 2 calc SR
C4 C 0.00124(18) 0.69220(12) 0.0271(3) 0.0245(6) Uani 1 1 d .
C9 C 0.1932(2) 0.50244(12) 0.0550(3) 0.0346(7) Uani 1 1 d .
H9 H 0.2167 0.4624 0.0442 0.041 Uiso 1 1 calc R
C11 C 0.09076(18) 0.57415(12) 0.1733(3) 0.0265(7) Uani 1 1 d .
C10 C 0.1283(2) 0.51523(12) 0.1551(3) 0.0329(7) Uani 1 1 d .
H10 H 0.1087 0.4835 0.2126 0.039 Uiso 1 1 calc R
C1 C 0.2543(2) 0.68604(14) 0.2745(4) 0.0458(9) Uani 1 1 d .
H1A H 0.2794 0.6947 0.3631 0.069 Uiso 1 1 calc R
H1B H 0.3045 0.6901 0.2085 0.069 Uiso 1 1 calc R
H1C H 0.2295 0.6446 0.2725 0.069 Uiso 1 1 calc R
C8 C 0.2236(2) 0.54907(12) -0.0296(3) 0.0336(7) Uani 1 1 d .
H8 H 0.2678 0.5403 -0.0975 0.040 Uiso 1 1 calc R
C7 C 0.1895(2) 0.60887(12) -0.0155(3) 0.0299(7) Uani 1 1 d .
C12 C 0.0190(2) 0.58528(12) 0.2869(3) 0.0327(7) Uani 1 1 d .
H12 H -0.0047 0.6277 0.2785 0.039 Uiso 1 1 calc R
C5 C -0.0513(2) 0.63799(12) -0.0345(3) 0.0331(7) Uani 1 1 d .
H5A H -0.0098 0.6169 -0.0970 0.050 Uiso 1 1 calc R
H5B H -0.1071 0.6526 -0.0817 0.050 Uiso 1 1 calc R
H5C H -0.0705 0.6100 0.0359 0.050 Uiso 1 1 calc R
C13 C -0.0673(2) 0.54146(14) 0.2793(3) 0.0464(9) Uani 1 1 d .
H13A H -0.0961 0.5443 0.1912 0.070 Uiso 1 1 calc R
H13B H -0.1134 0.5529 0.3470 0.070 Uiso 1 1 calc R
H13C H -0.0464 0.4998 0.2950 0.070 Uiso 1 1 calc R
C2 C 0.0529(3) 0.7500 0.3953(4) 0.0400(11) Uani 1 2 d S
H2A H 0.0725 0.7180 0.4569 0.060 Uiso 0.50 1 calc PR
H2B H -0.0119 0.7426 0.3668 0.060 Uiso 0.50 1 calc PR
H2C H 0.0566 0.7894 0.4399 0.060 Uiso 0.50 1 calc PR
C15 C 0.2257(2) 0.65909(13) -0.1098(3) 0.0450(9) Uani 1 1 d .
H15 H 0.2045 0.6989 -0.0731 0.054 Uiso 1 1 calc R
C14 C 0.0669(2) 0.57892(14) 0.4247(3) 0.0419(8) Uani 1 1 d .
H14A H 0.0899 0.5374 0.4358 0.063 Uiso 1 1 calc R
H14B H 0.0213 0.5882 0.4947 0.063 Uiso 1 1 calc R
H14C H 0.1198 0.6072 0.4305 0.063 Uiso 1 1 calc R
C17 C 0.1841(3) 0.65286(18) -0.2504(4) 0.0675(12) Uani 1 1 d .
H17A H 0.2014 0.6134 -0.2876 0.101 Uiso 1 1 calc R
H17B H 0.2087 0.6852 -0.3072 0.101 Uiso 1 1 calc R
H17C H 0.1155 0.6560 -0.2457 0.101 Uiso 1 1 calc R
C16 C 0.3356(2) 0.66043(16) -0.1159(4) 0.0578(10) Uani 1 1 d .
H16A H 0.3586 0.6223 -0.1538 0.087 Uiso 1 1 calc R
H16B H 0.3609 0.6655 -0.0261 0.087 Uiso 1 1 calc R
H16C H 0.3560 0.6944 -0.1717 0.087 Uiso 1 1 calc R

loop_
_atom_site_aniso_label
_atom_site_aniso_U_11
_atom_site_aniso_U_22
_atom_site_aniso_U_33
_atom_site_aniso_U_23
_atom_site_aniso_U_13
_atom_site_aniso_U_12
Ti1 0.0267(4) 0.0180(4) 0.0339(5) 0.000 -0.0009(3) 0.000
N1 0.0274(13) 0.0143(11) 0.0291(13) 0.0015(10) 0.0000(10) -0.0005(9)
C6 0.0265(16) 0.0158(14) 0.0302(16) -0.0009(12) -0.0061(12) -0.0020(12)
C3 0.022(2) 0.024(2) 0.033(2) 0.000 -0.0027(17) 0.000
C4 0.0255(15) 0.0215(15) 0.0265(16) 0.0020(12) 0.0009(12) -0.0031(12)
C9 0.0376(18) 0.0159(15) 0.050(2) -0.0046(14) -0.0090(15) 0.0019(14)
C11 0.0289(16) 0.0210(15) 0.0295(17) 0.0020(12) -0.0084(13) -0.0026(13)
C10 0.0394(18) 0.0171(15) 0.0420(19) 0.0057(13) -0.0100(15) -0.0051(13)
C1 0.0384(18) 0.0344(18) 0.065(2) -0.0111(16) -0.0155(16) 0.0032(15)
C8 0.0351(17) 0.0218(15) 0.0440(19) -0.0062(14) 0.0024(14) 0.0030(13)
C7 0.0365(17) 0.0186(14) 0.0346(17) -0.0030(12) 0.0008(14) -0.0018(13)
C12 0.0390(17) 0.0228(15) 0.0362(18) 0.0087(13) 0.0007(14) -0.0001(13)
C5 0.0368(17) 0.0230(15) 0.0395(18) 0.0005(13) -0.0099(14) -0.0047(13)
C13 0.0416(18) 0.0409(19) 0.057(2) 0.0157(16) 0.0014(16) -0.0095(16)
C2 0.052(3) 0.027(2) 0.041(3) 0.000 0.002(2) 0.000
C15 0.063(2) 0.0186(15) 0.053(2) -0.0005(15) 0.0299(17) 0.0061(15)
C14 0.054(2) 0.0369(18) 0.0349(19) 0.0073(15) 0.0031(15) 0.0015(16)
C17 0.065(2) 0.074(3) 0.063(3) 0.034(2) 0.018(2) 0.021(2)
C16 0.068(3) 0.047(2) 0.058(2) -0.0072(18) 0.0254(19) -0.0196(19)

loop_
_atom_type_symbol
_atom_type_description
_atom_type_scat_dispersion_real
_atom_type_scat_dispersion_imag
_atom_type_scat_source
C C 0.0181 0.0091 'International Tables Vol C Tables 4.2.6.8 and 6.1.1.4'
H H 0.0000 0.0000 'International Tables Vol C Tables 4.2.6.8 and 6.1.1.4'
N N 0.0311 0.0180 'International Tables Vol C Tables 4.2.6.8 and 6.1.1.4'
Ti Ti 0.2191 1.8069 'International Tables Vol C Tables 4.2.6.8 and 6.1.1.4'

loop_
_geom_angle_atom_site_label_1
_geom_angle_atom_site_label_2
_geom_angle_atom_site_label_3
_geom_angle
_geom_angle_site_symmetry_1
_geom_angle_site_symmetry_3
C2 Ti1 N1 105.12(11) . .
C2 Ti1 N1 105.12(11) . 7_575
N1 Ti1 N1 86.14(11) . 7_575
C2 Ti1 C1 105.87(14) . 7_575
N1 Ti1 C1 148.88(12) . 7_575
N1 Ti1 C1 88.50(10) 7_575 7_575
C2 Ti1 C1 105.87(14) . .
N1 Ti1 C1 88.50(10) . .
N1 Ti1 C1 148.88(12) 7_575 .
C1 Ti1 C1 80.48(16) 7_575 .
C4 N1 C6 114.5(2) . .
C4 N1 Ti1 122.84(16) . .
C6 N1 Ti1 122.20(16) . .
C11 C6 C7 120.9(2) . .
C11 C6 N1 120.9(2) . .
C7 C6 N1 118.2(2) . .
C4 C3 C4 129.0(4) 7_575 .
N1 C4 C3 123.5(2) . .
N1 C4 C5 120.2(2) . .
C3 C4 C5 116.3(2) . .
C10 C9 C8 119.6(3) . .
C10 C11 C6 117.9(3) . .
C10 C11 C12 119.2(2) . .
C6 C11 C12 122.9(2) . .
C9 C10 C11 121.9(3) . .
C9 C8 C7 121.2(3) . .
C8 C7 C6 118.6(2) . .
C8 C7 C15 119.5(3) . .
C6 C7 C15 121.9(2) . .
C14 C12 C11 110.8(2) . .
C14 C12 C13 109.4(2) . .
C11 C12 C13 112.5(2) . .
C17 C15 C7 111.8(3) . .
C17 C15 C16 110.5(3) . .
C7 C15 C16 111.8(3) . .

loop_
_geom_bond_atom_site_label_1
_geom_bond_atom_site_label_2
_geom_bond_distance
_geom_bond_site_symmetry_2
Ti1 C2 2.102(4) .
Ti1 N1 2.161(2) .
Ti1 N1 2.161(2) 7_575
Ti1 C1 2.185(3) 7_575
Ti1 C1 2.185(3) .
N1 C4 1.370(3) .
N1 C6 1.481(3) .
C6 C11 1.428(4) .
C6 C7 1.430(4) .
C3 C4 1.413(3) 7_575
C3 C4 1.413(3) .
C4 C5 1.542(4) .
C9 C10 1.397(4) .
C9 C8 1.404(4) .
C11 C10 1.418(4) .
C11 C12 1.553(4) .
C8 C7 1.413(4) .
C7 C15 1.548(4) .
C12 C14 1.552(4) .
C12 C13 1.566(4) .
C15 C17 1.541(5) .
C15 C16 1.566(5) .

loop_
_geom_torsion_atom_site_label_1
_geom_torsion_atom_site_label_2
_geom_torsion_atom_site_label_3
_geom_torsion_atom_site_label_4
_geom_torsion
_geom_torsion_site_symmetry_1
C2 Ti1 N1 C4 72.0(2) .
N1 Ti1 N1 C4 -32.7(2) 7_575
C1 Ti1 N1 C4 -113.3(2) 7_575
C1 Ti1 N1 C4 178.0(2) .
C2 Ti1 N1 C6 -99.8(2) .
N1 Ti1 N1 C6 155.54(15) 7_575
C1 Ti1 N1 C6 74.9(3) 7_575
C1 Ti1 N1 C6 6.2(2) .
C4 N1 C6 C11 -86.0(3) .
Ti1 N1 C6 C11 86.5(3) .
C4 N1 C6 C7 93.5(3) .
Ti1 N1 C6 C7 -94.1(3) .
C6 N1 C4 C3 -168.9(3) .
Ti1 N1 C4 C3 18.7(4) .
C6 N1 C4 C5 9.3(3) .
Ti1 N1 C4 C5 -163.06(19) .
C4 C3 C4 N1 11.1(6) 7_575
C4 C3 C4 C5 -167.2(3) 7_575
C7 C6 C11 C10 -1.4(4) .
N1 C6 C11 C10 178.0(2) .
C7 C6 C11 C12 178.4(2) .
N1 C6 C11 C12 -2.2(4) .
C8 C9 C10 C11 0.8(4) .
C6 C11 C10 C9 -0.1(4) .
C12 C11 C10 C9 -179.8(2) .
C10 C9 C8 C7 -0.1(4) .
C9 C8 C7 C6 -1.3(4) .
C9 C8 C7 C15 179.3(3) .
C11 C6 C7 C8 2.0(4) .
N1 C6 C7 C8 -177.4(2) .
C11 C6 C7 C15 -178.5(3) .
N1 C6 C7 C15 2.1(4) .
C10 C11 C12 C14 68.0(3) .
C6 C11 C12 C14 -111.8(3) .
C10 C11 C12 C13 -54.9(3) .
C6 C11 C12 C13 125.3(3) .
C8 C7 C15 C17 73.8(4) .
C6 C7 C15 C17 -105.7(3) .
C8 C7 C15 C16 -50.7(4) .
C6 C7 C15 C16 129.9(3) .
